data_7063022
loop_
_publ_author_name
'Antala, Jakub'
'Schulz, Ji\<r\'i'
'C\'isa\<rov\'a, Ivana'
'\<St\<epni\<cka, Petr'

_publ_section_title
;
 Synthesis, reactivity and coordination behaviour of a ferrocene
 phosphinostibine and intramolecular interactions in its P(v) and Sb(v)
 derivatives
;
_journal_issue 12
_journal_name_full 'New Journal of Chemistry'
_journal_page_first 5107
_journal_page_last 5119
_journal_paper_doi 10.1039/D4NJ00349G
_journal_volume 48
_journal_year 2024
_chemical_formula_moiety 'C34 H40 Fe P S Sb'
_chemical_formula_sum 'C34 H40 Fe P S Sb'
_chemical_formula_weight 689.29
_space_group_crystal_system monoclinic
_space_group_IT_number 14
_space_group_name_Hall '-P 2ybc'
_space_group_name_H-M_alt 'P 1 21/c 1'
_atom_sites_solution_hydrogens geom
_atom_sites_solution_primary direct
_atom_sites_solution_secondary difmap
_audit_creation_method SHELXL-2017/1
_audit_update_record
;
2023-12-20 deposited with the CCDC.	2024-02-14 downloaded from the CCDC.
;
_cell_angle_alpha 90
_cell_angle_beta 96.4240(10)
_cell_angle_gamma 90
_cell_formula_units_Z 4
_cell_length_a 14.2751(6)
_cell_length_b 12.0458(5)
_cell_length_c 17.7478(8)
_cell_measurement_reflns_used 9152
_cell_measurement_temperature 120(2)
_cell_measurement_theta_max 27.49
_cell_measurement_theta_min 2.58
_cell_volume 3032.7(2)
_computing_cell_refinement 'SAINT V8.40B (Bruker AXS LLC, 2019)'
_computing_data_collection 'Bruker Instrument Service vV6.2.16'
_computing_data_reduction 'SAINT V8.40B (Bruker AXS LLC, 2019)'
_computing_molecular_graphics 'PLATON (Spek, 2017)'
_computing_publication_material 'PLATON (Spek, 2017)'
_computing_structure_refinement 'SHELXL-2017/1 (Sheldrick, 2017)'
_computing_structure_solution 'SHELXT 2018 (Sheldrick, 2018)'
_diffrn_ambient_temperature 120(2)
_diffrn_measured_fraction_theta_full 0.998
_diffrn_measured_fraction_theta_max 0.998
_diffrn_measurement_device_type 'Bruker D8 VENTURE Kappa Duo'
_diffrn_measurement_method '\f and \w scans'
_diffrn_radiation_monochromator 'Quazar Mo multilayer optic'
_diffrn_radiation_source 'I\mS micro-focus sealed tube'
_diffrn_radiation_type MoK\a
_diffrn_radiation_wavelength 0.71073
_diffrn_reflns_av_R_equivalents 0.0224
_diffrn_reflns_av_unetI/netI 0.0094
_diffrn_reflns_Laue_measured_fraction_full 0.998
_diffrn_reflns_Laue_measured_fraction_max 0.998
_diffrn_reflns_limit_h_max 18
_diffrn_reflns_limit_h_min -18
_diffrn_reflns_limit_k_max 15
_diffrn_reflns_limit_k_min -15
_diffrn_reflns_limit_l_max 23
_diffrn_reflns_limit_l_min -23
_diffrn_reflns_number 119121
_diffrn_reflns_point_group_measured_fraction_full 0.998
_diffrn_reflns_point_group_measured_fraction_max 0.998
_diffrn_reflns_theta_full 25.242
_diffrn_reflns_theta_max 27.496
_diffrn_reflns_theta_min 2.047
_exptl_absorpt_coefficient_mu 1.513
_exptl_absorpt_correction_T_max 0.75
_exptl_absorpt_correction_T_min 0.69
_exptl_absorpt_correction_type multi-scan
_exptl_absorpt_process_details
; 
Krause, L., Herbst-Irmer, R., Sheldrick, G. M., Stalke, D. (2015).
J. Appl. Cryst. 48, 3-10.
;
_exptl_crystal_colour orange
_exptl_crystal_density_diffrn 1.510
_exptl_crystal_description prism
_exptl_crystal_F_000 1408
_exptl_crystal_size_max 0.24
_exptl_crystal_size_mid 0.23
_exptl_crystal_size_min 0.20
_refine_diff_density_max 0.801
_refine_diff_density_min -0.501
_refine_diff_density_rms 0.051
_refine_ls_extinction_method none
_refine_ls_goodness_of_fit_ref 1.076
_refine_ls_hydrogen_treatment constr
_refine_ls_matrix_type full
_refine_ls_number_parameters 343
_refine_ls_number_reflns 6941
_refine_ls_number_restraints 0
_refine_ls_restrained_S_all 1.076
_refine_ls_R_factor_all 0.0179
_refine_ls_R_factor_gt 0.0176
_refine_ls_shift/su_max 0.002
_refine_ls_shift/su_mean 0.000
_refine_ls_structure_factor_coef Fsqd
_refine_ls_weighting_details 'w=1/[\s^2^(Fo^2^)+(0.0158P)^2^+2.4223P] where P=(Fo^2^+2Fc^2^)/3'
_refine_ls_weighting_scheme calc
_refine_ls_wR_factor_gt 0.0439
_refine_ls_wR_factor_ref 0.0441
_reflns_Friedel_coverage 0.000
_reflns_number_gt 6835
_reflns_number_total 6941
_reflns_threshold_expression 'I > 2\s(I)'
_cod_data_source_file d4nj00349g3.cif
_cod_data_source_block ja79
_cod_depositor_comments 'Adding full bibliography for 7063018--7063034.cif.'
_cod_original_sg_symbol_H-M 'P 21/c'
_cod_database_code 7063022
_shelx_space_group_comment
;
The symmetry employed for this shelxl refinement is uniquely defined
by the following loop, which should always be used as a source of
symmetry information in preference to the above space-group names.
They are only intended as comments.
;
_shelx_estimated_absorpt_t_min 0.713
_shelx_estimated_absorpt_t_max 0.752

loop_
_space_group_symop_operation_xyz
'x, y, z'
'-x, y+1/2, -z+1/2'
'-x, -y, -z'
'x, -y-1/2, z-1/2'

loop_
_atom_site_label
_atom_site_type_symbol
_atom_site_fract_x
_atom_site_fract_y
_atom_site_fract_z
_atom_site_U_iso_or_equiv
_atom_site_adp_type
_atom_site_occupancy
_atom_site_site_symmetry_order
_atom_site_calc_flag
_atom_site_refinement_flags_posn
_atom_site_refinement_flags_adp
_atom_site_refinement_flags_occupancy
_atom_site_disorder_assembly
_atom_site_disorder_group
Sb Sb 0.80153(2) 0.59145(2) 0.23836(2) 0.02053(3) Uani 1 1 d . . . . .
Fe Fe 0.84011(2) 0.42180(2) 0.40909(2) 0.01338(4) Uani 1 1 d . . . . .
P P 0.73984(2) 0.20607(3) 0.50989(2) 0.01323(6) Uani 1 1 d . . . . .
S S 0.76875(3) 0.26610(3) 0.61272(2) 0.02168(7) Uani 1 1 d . . . . .
C1 C 0.81894(10) 0.57510(10) 0.35858(8) 0.0174(3) Uani 1 1 d . . . . .
C2 C 0.74514(10) 0.55065(11) 0.40450(8) 0.0183(3) Uani 1 1 d . . . . .
H2 H 0.679828 0.546544 0.387140 0.022 Uiso 1 1 calc R U . . .
C3 C 0.78611(10) 0.53353(11) 0.48059(8) 0.0202(3) Uani 1 1 d . . . . .
H3 H 0.752968 0.516099 0.522593 0.024 Uiso 1 1 calc R U . . .
C4 C 0.88499(11) 0.54708(11) 0.48256(8) 0.0208(3) Uani 1 1 d . . . . .
H4 H 0.929628 0.540820 0.526258 0.025 Uiso 1 1 calc R U . . .
C5 C 0.90594(10) 0.57175(11) 0.40757(8) 0.0191(3) Uani 1 1 d . . . . .
H5 H 0.966998 0.583859 0.392662 0.023 Uiso 1 1 calc R U . . .
C6 C 0.80678(9) 0.26424(10) 0.43983(7) 0.0145(2) Uani 1 1 d . . . . .
C7 C 0.90697(9) 0.28184(10) 0.45101(8) 0.0161(2) Uani 1 1 d . . . . .
H7 H 0.945878 0.276352 0.497923 0.019 Uiso 1 1 calc R U . . .
C8 C 0.93786(10) 0.30888(11) 0.37979(8) 0.0192(3) Uani 1 1 d . . . . .
H8 H 1.000982 0.324258 0.370957 0.023 Uiso 1 1 calc R U . . .
C9 C 0.85807(10) 0.30898(11) 0.32405(8) 0.0194(3) Uani 1 1 d . . . . .
H9 H 0.858736 0.324448 0.271625 0.023 Uiso 1 1 calc R U . . .
C10 C 0.77699(9) 0.28187(11) 0.36042(7) 0.0171(2) Uani 1 1 d . . . . .
H10 H 0.714214 0.276365 0.336498 0.021 Uiso 1 1 calc R U . . .
C11 C 0.61572(9) 0.22131(11) 0.47180(8) 0.0166(2) Uani 1 1 d . . . . .
H11 H 0.608027 0.191017 0.419010 0.020 Uiso 1 1 calc R U . . .
C12 C 0.58578(10) 0.34361(12) 0.46806(9) 0.0240(3) Uani 1 1 d . . . . .
H12A H 0.596974 0.376679 0.519344 0.029 Uiso 1 1 calc R U . . .
H12B H 0.624740 0.384487 0.434528 0.029 Uiso 1 1 calc R U . . .
C13 C 0.48139(10) 0.35613(13) 0.43798(10) 0.0277(3) Uani 1 1 d . . . . .
H13A H 0.463518 0.435509 0.438633 0.033 Uiso 1 1 calc R U . . .
H13B H 0.471288 0.329875 0.384830 0.033 Uiso 1 1 calc R U . . .
C14 C 0.41907(10) 0.28975(14) 0.48596(10) 0.0295(3) Uani 1 1 d . . . . .
H14A H 0.352349 0.296476 0.464255 0.035 Uiso 1 1 calc R U . . .
H14B H 0.424976 0.319967 0.538149 0.035 Uiso 1 1 calc R U . . .
C15 C 0.44818(10) 0.16773(14) 0.48813(11) 0.0306(3) Uani 1 1 d . . . . .
H15A H 0.437522 0.136241 0.436355 0.037 Uiso 1 1 calc R U . . .
H15B H 0.408606 0.125982 0.520732 0.037 Uiso 1 1 calc R U . . .
C16 C 0.55212(10) 0.15437(13) 0.51883(9) 0.0248(3) Uani 1 1 d . . . . .
H16A H 0.561666 0.179792 0.572183 0.030 Uiso 1 1 calc R U . . .
H16B H 0.569670 0.074920 0.517765 0.030 Uiso 1 1 calc R U . . .
C17 C 0.76645(9) 0.05668(10) 0.50603(7) 0.0147(2) Uani 1 1 d . . . . .
H17 H 0.722159 0.017263 0.536776 0.018 Uiso 1 1 calc R U . . .
C18 C 0.75089(10) 0.00915(11) 0.42524(8) 0.0194(3) Uani 1 1 d . . . . .
H18A H 0.683936 0.018856 0.404913 0.023 Uiso 1 1 calc R U . . .
H18B H 0.789838 0.051134 0.392278 0.023 Uiso 1 1 calc R U . . .
C19 C 0.77656(10) -0.11437(12) 0.42305(9) 0.0220(3) Uani 1 1 d . . . . .
H19A H 0.731298 -0.157846 0.449511 0.026 Uiso 1 1 calc R U . . .
H19B H 0.771404 -0.139682 0.369678 0.026 Uiso 1 1 calc R U . . .
C20 C 0.87633(10) -0.13585(12) 0.46051(8) 0.0214(3) Uani 1 1 d . . . . .
H20A H 0.889104 -0.216641 0.461140 0.026 Uiso 1 1 calc R U . . .
H20B H 0.922242 -0.099378 0.430702 0.026 Uiso 1 1 calc R U . . .
C21 C 0.88867(11) -0.09130(11) 0.54145(8) 0.0217(3) Uani 1 1 d . . . . .
H21A H 0.954258 -0.104357 0.564234 0.026 Uiso 1 1 calc R U . . .
H21B H 0.845935 -0.131600 0.572192 0.026 Uiso 1 1 calc R U . . .
C22 C 0.86698(9) 0.03291(11) 0.54275(7) 0.0167(2) Uani 1 1 d . . . . .
H22A H 0.912654 0.073735 0.515059 0.020 Uiso 1 1 calc R U . . .
H22B H 0.873942 0.059571 0.595842 0.020 Uiso 1 1 calc R U . . .
C23 C 0.65001(11) 0.59305(12) 0.23315(8) 0.0242(3) Uani 1 1 d . . . . .
C24 C 0.59870(12) 0.67656(14) 0.26458(9) 0.0295(3) Uani 1 1 d . . . . .
H24 H 0.630341 0.740811 0.285432 0.035 Uiso 1 1 calc R U . . .
C25 C 0.50192(12) 0.66670(15) 0.26569(10) 0.0353(4) Uani 1 1 d . . . . .
H25 H 0.467845 0.724140 0.287190 0.042 Uiso 1 1 calc R U . . .
C26 C 0.45484(13) 0.57328(16) 0.23553(11) 0.0376(4) Uani 1 1 d . . . . .
H26 H 0.388722 0.566321 0.236668 0.045 Uiso 1 1 calc R U . . .
C27 C 0.50479(14) 0.49023(15) 0.20374(11) 0.0389(4) Uani 1 1 d . . . . .
H27 H 0.472600 0.426564 0.182506 0.047 Uiso 1 1 calc R U . . .
C28 C 0.60194(13) 0.49940(14) 0.20268(9) 0.0314(3) Uani 1 1 d . . . . .
H28 H 0.635666 0.441687 0.181134 0.038 Uiso 1 1 calc R U . . .
C29 C 0.82736(11) 0.76750(12) 0.23582(8) 0.0214(3) Uani 1 1 d . . . . .
C30 C 0.91236(11) 0.80830(13) 0.27156(8) 0.0247(3) Uani 1 1 d . . . . .
H30 H 0.955909 0.758727 0.298319 0.030 Uiso 1 1 calc R U . . .
C31 C 0.93420(12) 0.92045(14) 0.26855(9) 0.0299(3) Uani 1 1 d . . . . .
H31 H 0.992236 0.947078 0.293445 0.036 Uiso 1 1 calc R U . . .
C32 C 0.87160(13) 0.99367(13) 0.22935(9) 0.0315(3) Uani 1 1 d . . . . .
H32 H 0.886393 1.070456 0.227669 0.038 Uiso 1 1 calc R U . . .
C33 C 0.78720(13) 0.95430(14) 0.19257(9) 0.0326(4) Uani 1 1 d . . . . .
H33 H 0.744277 1.004144 0.165387 0.039 Uiso 1 1 calc R U . . .
C34 C 0.76537(12) 0.84172(13) 0.19548(9) 0.0283(3) Uani 1 1 d . . . . .
H34 H 0.707775 0.815160 0.169774 0.034 Uiso 1 1 calc R U . . .

loop_
_atom_site_aniso_label
_atom_site_aniso_U_11
_atom_site_aniso_U_22
_atom_site_aniso_U_33
_atom_site_aniso_U_23
_atom_site_aniso_U_13
_atom_site_aniso_U_12
Sb 0.03181(6) 0.01550(5) 0.01443(5) 0.00075(3) 0.00326(4) 0.00393(3)
Fe 0.01671(9) 0.00929(8) 0.01394(9) 0.00064(6) 0.00085(7) 0.00151(6)
P 0.01450(14) 0.01030(14) 0.01485(15) -0.00103(11) 0.00140(11) 0.00124(11)
S 0.02989(18) 0.01768(15) 0.01680(15) -0.00509(12) -0.00032(13) 0.00307(13)
C1 0.0247(7) 0.0110(6) 0.0162(6) 0.0017(5) 0.0011(5) 0.0032(5)
C2 0.0235(6) 0.0129(6) 0.0185(6) 0.0007(5) 0.0025(5) 0.0060(5)
C3 0.0315(7) 0.0133(6) 0.0162(6) -0.0003(5) 0.0045(5) 0.0054(5)
C4 0.0309(7) 0.0120(6) 0.0183(6) -0.0013(5) -0.0031(5) 0.0007(5)
C5 0.0240(7) 0.0106(6) 0.0220(7) 0.0010(5) -0.0001(5) -0.0012(5)
C6 0.0159(6) 0.0095(5) 0.0178(6) 0.0001(4) 0.0012(5) 0.0005(4)
C7 0.0156(6) 0.0105(5) 0.0218(6) 0.0017(5) 0.0005(5) 0.0021(4)
C8 0.0193(6) 0.0123(6) 0.0270(7) 0.0003(5) 0.0072(5) 0.0022(5)
C9 0.0282(7) 0.0128(6) 0.0180(6) -0.0024(5) 0.0064(5) 0.0012(5)
C10 0.0208(6) 0.0125(6) 0.0176(6) -0.0017(5) 0.0003(5) 0.0005(5)
C11 0.0136(6) 0.0153(6) 0.0209(6) -0.0010(5) 0.0022(5) 0.0022(5)
C12 0.0194(6) 0.0162(6) 0.0354(8) 0.0008(6) -0.0007(6) 0.0044(5)
C13 0.0208(7) 0.0251(7) 0.0363(8) 0.0018(6) -0.0011(6) 0.0082(6)
C14 0.0184(7) 0.0361(9) 0.0344(8) -0.0020(7) 0.0042(6) 0.0101(6)
C15 0.0159(6) 0.0318(8) 0.0455(9) 0.0028(7) 0.0088(6) 0.0012(6)
C16 0.0176(6) 0.0235(7) 0.0347(8) 0.0060(6) 0.0085(6) 0.0030(5)
C17 0.0151(6) 0.0103(5) 0.0190(6) -0.0008(5) 0.0036(5) 0.0007(4)
C18 0.0181(6) 0.0172(6) 0.0222(7) -0.0059(5) -0.0004(5) 0.0024(5)
C19 0.0182(6) 0.0162(6) 0.0323(8) -0.0096(6) 0.0057(5) -0.0011(5)
C20 0.0218(6) 0.0155(6) 0.0276(7) -0.0041(5) 0.0058(5) 0.0040(5)
C21 0.0266(7) 0.0159(6) 0.0230(7) 0.0025(5) 0.0046(5) 0.0077(5)
C22 0.0185(6) 0.0141(6) 0.0172(6) 0.0004(5) 0.0004(5) 0.0034(5)
C23 0.0332(8) 0.0207(7) 0.0169(6) 0.0028(5) -0.0049(6) 0.0001(6)
C24 0.0319(8) 0.0254(7) 0.0290(8) -0.0029(6) -0.0058(6) 0.0011(6)
C25 0.0336(9) 0.0365(9) 0.0343(9) -0.0008(7) -0.0033(7) 0.0048(7)
C26 0.0311(8) 0.0423(10) 0.0373(9) 0.0079(8) -0.0057(7) -0.0056(7)
C27 0.0438(10) 0.0303(9) 0.0399(10) 0.0011(7) -0.0068(8) -0.0116(7)
C28 0.0432(9) 0.0225(7) 0.0270(8) -0.0005(6) -0.0029(7) -0.0027(7)
C29 0.0324(7) 0.0183(6) 0.0144(6) 0.0027(5) 0.0060(5) 0.0025(6)
C30 0.0263(7) 0.0268(7) 0.0222(7) 0.0061(6) 0.0079(6) 0.0024(6)
C31 0.0320(8) 0.0318(8) 0.0271(8) 0.0024(6) 0.0094(6) -0.0074(6)
C32 0.0478(10) 0.0202(7) 0.0282(8) 0.0037(6) 0.0122(7) -0.0038(7)
C33 0.0493(10) 0.0217(7) 0.0264(8) 0.0087(6) 0.0026(7) 0.0062(7)
C34 0.0389(8) 0.0231(7) 0.0213(7) 0.0045(6) -0.0031(6) 0.0012(6)

loop_
_atom_type_symbol
_atom_type_description
_atom_type_scat_dispersion_real
_atom_type_scat_dispersion_imag
_atom_type_scat_source
C C 0.0033 0.0016 'International Tables Vol C Tables 4.2.6.8 and 6.1.1.4'
H H 0.0000 0.0000 'International Tables Vol C Tables 4.2.6.8 and 6.1.1.4'
Fe Fe 0.3463 0.8444 'International Tables Vol C Tables 4.2.6.8 and 6.1.1.4'
P P 0.1023 0.0942 'International Tables Vol C Tables 4.2.6.8 and 6.1.1.4'
S S 0.1246 0.1234 'International Tables Vol C Tables 4.2.6.8 and 6.1.1.4'
Sb Sb -0.5866 1.5461 'International Tables Vol C Tables 4.2.6.8 and 6.1.1.4'

loop_
_geom_angle_atom_site_label_1
_geom_angle_atom_site_label_2
_geom_angle_atom_site_label_3
_geom_angle
_geom_angle_site_symmetry_1
_geom_angle_site_symmetry_3
_geom_angle_publ_flag
C1 Sb C29 96.37(5) . . ?
C1 Sb C23 92.74(5) . . ?
C29 Sb C23 99.42(6) . . ?
C7 Fe C5 122.73(5) . . ?
C7 Fe C6 41.24(5) . . ?
C5 Fe C6 161.33(5) . . ?
C7 Fe C4 106.06(5) . . ?
C5 Fe C4 40.89(6) . . ?
C6 Fe C4 125.38(5) . . ?
C7 Fe C10 68.91(5) . . ?
C5 Fe C10 154.48(6) . . ?
C6 Fe C10 41.16(5) . . ?
C4 Fe C10 164.20(6) . . ?
C7 Fe C2 156.81(5) . . ?
C5 Fe C2 68.49(6) . . ?
C6 Fe C2 122.61(5) . . ?
C4 Fe C2 68.11(6) . . ?
C10 Fe C2 110.26(5) . . ?
C7 Fe C8 40.66(5) . . ?
C5 Fe C8 104.83(6) . . ?
C6 Fe C8 68.80(5) . . ?
C4 Fe C8 118.37(6) . . ?
C10 Fe C8 68.24(5) . . ?
C2 Fe C8 162.19(6) . . ?
C7 Fe C3 120.58(5) . . ?
C5 Fe C3 68.51(6) . . ?
C6 Fe C3 109.15(5) . . ?
C4 Fe C3 40.38(6) . . ?
C10 Fe C3 128.22(6) . . ?
C2 Fe C3 40.54(5) . . ?
C8 Fe C3 154.16(6) . . ?
C7 Fe C1 160.20(5) . . ?
C5 Fe C1 40.98(5) . . ?
C6 Fe C1 157.00(5) . . ?
C4 Fe C1 68.72(5) . . ?
C10 Fe C1 121.07(5) . . ?
C2 Fe C1 40.73(5) . . ?
C8 Fe C1 123.60(5) . . ?
C3 Fe C1 68.61(5) . . ?
C7 Fe C9 68.37(5) . . ?
C5 Fe C9 118.54(6) . . ?
C6 Fe C9 68.68(5) . . ?
C4 Fe C9 153.20(6) . . ?
C10 Fe C9 40.43(5) . . ?
C2 Fe C9 127.02(6) . . ?
C8 Fe C9 40.35(6) . . ?
C3 Fe C9 164.87(6) . . ?
C1 Fe C9 107.19(5) . . ?
C6 P C11 105.85(6) . . ?
C6 P C17 103.17(6) . . ?
C11 P C17 106.20(6) . . ?
C6 P S 115.32(4) . . ?
C11 P S 113.56(5) . . ?
C17 P S 111.81(4) . . ?
C2 C1 C5 106.93(12) . . ?
C2 C1 Fe 69.49(7) . . ?
C5 C1 Fe 68.67(7) . . ?
C2 C1 Sb 125.33(10) . . ?
C5 C1 Sb 127.28(10) . . ?
Fe C1 Sb 120.92(6) . . ?
C3 C2 C1 108.60(12) . . ?
C3 C2 Fe 69.79(7) . . ?
C1 C2 Fe 69.78(7) . . ?
C3 C2 H2 125.7 . . ?
C1 C2 H2 125.7 . . ?
Fe C2 H2 126.3 . . ?
C4 C3 C2 107.98(12) . . ?
C4 C3 Fe 69.50(8) . . ?
C2 C3 Fe 69.68(7) . . ?
C4 C3 H3 126.0 . . ?
C2 C3 H3 126.0 . . ?
Fe C3 H3 126.4 . . ?
C3 C4 C5 108.23(12) . . ?
C3 C4 Fe 70.12(8) . . ?
C5 C4 Fe 69.11(8) . . ?
C3 C4 H4 125.9 . . ?
C5 C4 H4 125.9 . . ?
Fe C4 H4 126.5 . . ?
C4 C5 C1 108.26(12) . . ?
C4 C5 Fe 70.01(8) . . ?
C1 C5 Fe 70.35(7) . . ?
C4 C5 H5 125.9 . . ?
C1 C5 H5 125.9 . . ?
Fe C5 H5 125.4 . . ?
C7 C6 C10 107.06(11) . . ?
C7 C6 P 124.13(10) . . ?
C10 C6 P 127.85(10) . . ?
C7 C6 Fe 69.05(7) . . ?
C10 C6 Fe 69.79(7) . . ?
P C6 Fe 134.86(7) . . ?
C8 C7 C6 108.28(11) . . ?
C8 C7 Fe 70.43(7) . . ?
C6 C7 Fe 69.71(7) . . ?
C8 C7 H7 125.9 . . ?
C6 C7 H7 125.9 . . ?
Fe C7 H7 125.6 . . ?
C7 C8 C9 108.33(12) . . ?
C7 C8 Fe 68.91(7) . . ?
C9 C8 Fe 70.26(8) . . ?
C7 C8 H8 125.8 . . ?
C9 C8 H8 125.8 . . ?
Fe C8 H8 126.6 . . ?
C8 C9 C10 108.21(12) . . ?
C8 C9 Fe 69.39(8) . . ?
C10 C9 Fe 69.31(7) . . ?
C8 C9 H9 125.9 . . ?
C10 C9 H9 125.9 . . ?
Fe C9 H9 127.0 . . ?
C9 C10 C6 108.11(12) . . ?
C9 C10 Fe 70.26(8) . . ?
C6 C10 Fe 69.05(7) . . ?
C9 C10 H10 125.9 . . ?
C6 C10 H10 125.9 . . ?
Fe C10 H10 126.3 . . ?
C16 C11 C12 110.51(11) . . ?
C16 C11 P 110.74(9) . . ?
C12 C11 P 111.43(9) . . ?
C16 C11 H11 108.0 . . ?
C12 C11 H11 108.0 . . ?
P C11 H11 108.0 . . ?
C13 C12 C11 111.41(12) . . ?
C13 C12 H12A 109.3 . . ?
C11 C12 H12A 109.3 . . ?
C13 C12 H12B 109.3 . . ?
C11 C12 H12B 109.3 . . ?
H12A C12 H12B 108.0 . . ?
C14 C13 C12 111.03(13) . . ?
C14 C13 H13A 109.4 . . ?
C12 C13 H13A 109.4 . . ?
C14 C13 H13B 109.4 . . ?
C12 C13 H13B 109.4 . . ?
H13A C13 H13B 108.0 . . ?
C13 C14 C15 110.17(12) . . ?
C13 C14 H14A 109.6 . . ?
C15 C14 H14A 109.6 . . ?
C13 C14 H14B 109.6 . . ?
C15 C14 H14B 109.6 . . ?
H14A C14 H14B 108.1 . . ?
C14 C15 C16 111.13(13) . . ?
C14 C15 H15A 109.4 . . ?
C16 C15 H15A 109.4 . . ?
C14 C15 H15B 109.4 . . ?
C16 C15 H15B 109.4 . . ?
H15A C15 H15B 108.0 . . ?
C11 C16 C15 111.17(12) . . ?
C11 C16 H16A 109.4 . . ?
C15 C16 H16A 109.4 . . ?
C11 C16 H16B 109.4 . . ?
C15 C16 H16B 109.4 . . ?
H16A C16 H16B 108.0 . . ?
C22 C17 C18 110.93(10) . . ?
C22 C17 P 110.69(9) . . ?
C18 C17 P 112.93(9) . . ?
C22 C17 H17 107.3 . . ?
C18 C17 H17 107.3 . . ?
P C17 H17 107.3 . . ?
C19 C18 C17 112.03(12) . . ?
C19 C18 H18A 109.2 . . ?
C17 C18 H18A 109.2 . . ?
C19 C18 H18B 109.2 . . ?
C17 C18 H18B 109.2 . . ?
H18A C18 H18B 107.9 . . ?
C20 C19 C18 111.57(11) . . ?
C20 C19 H19A 109.3 . . ?
C18 C19 H19A 109.3 . . ?
C20 C19 H19B 109.3 . . ?
C18 C19 H19B 109.3 . . ?
H19A C19 H19B 108.0 . . ?
C21 C20 C19 110.78(11) . . ?
C21 C20 H20A 109.5 . . ?
C19 C20 H20A 109.5 . . ?
C21 C20 H20B 109.5 . . ?
C19 C20 H20B 109.5 . . ?
H20A C20 H20B 108.1 . . ?
C20 C21 C22 110.88(11) . . ?
C20 C21 H21A 109.5 . . ?
C22 C21 H21A 109.5 . . ?
C20 C21 H21B 109.5 . . ?
C22 C21 H21B 109.5 . . ?
H21A C21 H21B 108.1 . . ?
C21 C22 C17 110.95(11) . . ?
C21 C22 H22A 109.5 . . ?
C17 C22 H22A 109.4 . . ?
C21 C22 H22B 109.4 . . ?
C17 C22 H22B 109.5 . . ?
H22A C22 H22B 108.0 . . ?
C24 C23 C28 118.63(15) . . ?
C24 C23 Sb 123.92(11) . . ?
C28 C23 Sb 117.16(12) . . ?
C25 C24 C23 120.72(15) . . ?
C25 C24 H24 119.6 . . ?
C23 C24 H24 119.6 . . ?
C26 C25 C24 120.25(17) . . ?
C26 C25 H25 119.9 . . ?
C24 C25 H25 119.9 . . ?
C27 C26 C25 119.60(17) . . ?
C27 C26 H26 120.2 . . ?
C25 C26 H26 120.2 . . ?
C26 C27 C28 120.45(16) . . ?
C26 C27 H27 119.8 . . ?
C28 C27 H27 119.8 . . ?
C27 C28 C23 120.34(16) . . ?
C27 C28 H28 119.8 . . ?
C23 C28 H28 119.8 . . ?
C30 C29 C34 118.46(14) . . ?
C30 C29 Sb 118.67(11) . . ?
C34 C29 Sb 122.72(11) . . ?
C31 C30 C29 120.87(14) . . ?
C31 C30 H30 119.6 . . ?
C29 C30 H30 119.6 . . ?
C32 C31 C30 120.22(16) . . ?
C32 C31 H31 119.9 . . ?
C30 C31 H31 119.9 . . ?
C31 C32 C33 119.71(15) . . ?
C31 C32 H32 120.1 . . ?
C33 C32 H32 120.1 . . ?
C32 C33 C34 120.06(15) . . ?
C32 C33 H33 120.0 . . ?
C34 C33 H33 120.0 . . ?
C33 C34 C29 120.67(15) . . ?
C33 C34 H34 119.7 . . ?
C29 C34 H34 119.7 . . ?

loop_
_geom_bond_atom_site_label_1
_geom_bond_atom_site_label_2
_geom_bond_distance
_geom_bond_site_symmetry_2
_geom_bond_publ_flag
Sb C1 2.1295(13) . ?
Sb C29 2.1538(14) . ?
Sb C23 2.1547(16) . ?
Fe C7 2.0367(12) . ?
Fe C5 2.0377(13) . ?
Fe C6 2.0455(12) . ?
Fe C4 2.0497(14) . ?
Fe C10 2.0555(13) . ?
Fe C2 2.0564(13) . ?
Fe C8 2.0567(13) . ?
Fe C3 2.0578(13) . ?
Fe C1 2.0602(13) . ?
Fe C9 2.0682(13) . ?
P C6 1.7933(13) . ?
P C11 1.8335(13) . ?
P C17 1.8420(13) . ?
P S 1.9636(5) . ?
C1 C2 1.4327(19) . ?
C1 C5 1.4347(19) . ?
C2 C3 1.4252(19) . ?
C2 H2 0.9500 . ?
C3 C4 1.418(2) . ?
C3 H3 0.9500 . ?
C4 C5 1.428(2) . ?
C4 H4 0.9500 . ?
C5 H5 0.9500 . ?
C6 C7 1.4375(17) . ?
C6 C10 1.4415(18) . ?
C7 C8 1.4223(19) . ?
C7 H7 0.9500 . ?
C8 C9 1.423(2) . ?
C8 H8 0.9500 . ?
C9 C10 1.4248(19) . ?
C9 H9 0.9500 . ?
C10 H10 0.9500 . ?
C11 C16 1.5300(19) . ?
C11 C12 1.5333(18) . ?
C11 H11 1.0000 . ?
C12 C13 1.5331(19) . ?
C12 H12A 0.9900 . ?
C12 H12B 0.9900 . ?
C13 C14 1.525(2) . ?
C13 H13A 0.9900 . ?
C13 H13B 0.9900 . ?
C14 C15 1.527(2) . ?
C14 H14A 0.9900 . ?
C14 H14B 0.9900 . ?
C15 C16 1.531(2) . ?
C15 H15A 0.9900 . ?
C15 H15B 0.9900 . ?
C16 H16A 0.9900 . ?
C16 H16B 0.9900 . ?
C17 C22 1.5352(17) . ?
C17 C18 1.5368(18) . ?
C17 H17 1.0000 . ?
C18 C19 1.5339(18) . ?
C18 H18A 0.9900 . ?
C18 H18B 0.9900 . ?
C19 C20 1.5250(19) . ?
C19 H19A 0.9900 . ?
C19 H19B 0.9900 . ?
C20 C21 1.525(2) . ?
C20 H20A 0.9900 . ?
C20 H20B 0.9900 . ?
C21 C22 1.5286(18) . ?
C21 H21A 0.9900 . ?
C21 H21B 0.9900 . ?
C22 H22A 0.9900 . ?
C22 H22B 0.9900 . ?
C23 C24 1.397(2) . ?
C23 C28 1.397(2) . ?
C24 C25 1.389(2) . ?
C24 H24 0.9500 . ?
C25 C26 1.387(3) . ?
C25 H25 0.9500 . ?
C26 C27 1.385(3) . ?
C26 H26 0.9500 . ?
C27 C28 1.393(3) . ?
C27 H27 0.9500 . ?
C28 H28 0.9500 . ?
C29 C30 1.394(2) . ?
C29 C34 1.398(2) . ?
C30 C31 1.389(2) . ?
C30 H30 0.9500 . ?
C31 C32 1.386(2) . ?
C31 H31 0.9500 . ?
C32 C33 1.388(3) . ?
C32 H32 0.9500 . ?
C33 C34 1.394(2) . ?
C33 H33 0.9500 . ?
C34 H34 0.9500 . ?
